data_2011516
loop_
_publ_author_name
'Eishima, Makoto'
'Ohba, Shigeru'
'Suzuki, Masumi'
'Nagasawa, Chiaki'
'Sugai, Takeshi'

_publ_section_title
;
 Racemic and chiral
 1-[<i>N</i>-(chloroacetyl)carbamoylamino]-2,3-dihydro-1<i>H</i>-inden-2-yl
 chloroacetate
;
_journal_issue 11
_journal_name_full 'Acta Crystallographica Section C'
_journal_page_first 1391
_journal_page_last 1393
_journal_paper_doi 10.1107/S010827010001129X
_journal_volume 56
_journal_year 2000
_chemical_formula_moiety 'C14 H14 Cl2 N2 O4'
_chemical_formula_sum 'C14 H14 Cl2 N2 O4'
_chemical_formula_weight 345.18
_chemical_melting_point 446
_space_group_IT_number 2
_symmetry_cell_setting triclinic
_symmetry_space_group_name_Hall '-P 1'
_symmetry_space_group_name_H-M 'P -1'
_cell_angle_alpha 95.63(3)
_cell_angle_beta 90.84(4)
_cell_angle_gamma 106.28(3)
_cell_formula_units_Z 2
_cell_length_a 10.017(3)
_cell_length_b 16.575(6)
_cell_length_c 4.883(3)
_cell_measurement_reflns_used 25
_cell_measurement_temperature 298.0(10)
_cell_measurement_theta_max 15.0
_cell_measurement_theta_min 14.3
_cell_volume 773.7(6)
_computing_cell_refinement 'MSC/AFC Diffractometer Control Software'
_computing_data_collection
;MSC/AFC Diffractometer Control Software (Molecular Structure Corporation,
 1993)
;
_computing_data_reduction 'TEXSAN (Molecular Structure Corporation, 1999)'
_computing_molecular_graphics 'ORTEPII (Johnson, 1976)'
_computing_publication_material TEXSAN
_computing_structure_refinement 'SHELXL97 (Sheldrick, 1997)'
_computing_structure_solution 'SIR92 (Altomare et al., 1994)'
_diffrn_measurement_device_type 'Rigaku AFC-7R'
_diffrn_measurement_method \w
_diffrn_radiation_type 'Mo K\a'
_diffrn_radiation_wavelength .71073
_diffrn_reflns_av_R_equivalents .021
_diffrn_reflns_limit_h_max 13
_diffrn_reflns_limit_h_min -13
_diffrn_reflns_limit_k_max 22
_diffrn_reflns_limit_k_min -22
_diffrn_reflns_limit_l_max 6
_diffrn_reflns_limit_l_min 0
_diffrn_reflns_number 3951
_diffrn_reflns_theta_max 27.5
_diffrn_reflns_theta_min 2.5
_diffrn_standards_decay_% 0
_diffrn_standards_interval_count 150
_diffrn_standards_number 3
_exptl_absorpt_coefficient_mu .438
_exptl_absorpt_correction_T_max .979
_exptl_absorpt_correction_T_min .916
_exptl_absorpt_correction_type integration
_exptl_absorpt_process_details '(Coppens et al., 1965)'
_exptl_crystal_colour colourless
_exptl_crystal_density_diffrn 1.481
_exptl_crystal_density_method 'not measured'
_exptl_crystal_description needle
_exptl_crystal_size_max .60
_exptl_crystal_size_mid .10
_exptl_crystal_size_min .05
_refine_diff_density_max .51
_refine_diff_density_min -.31
_refine_ls_extinction_method none
_refine_ls_goodness_of_fit_ref 1.02
_refine_ls_hydrogen_treatment mixed
_refine_ls_number_parameters 208
_refine_ls_number_reflns 3536
_refine_ls_R_factor_gt .051
_refine_ls_shift/su_max .001
_refine_ls_structure_factor_coef Fsqd
_refine_ls_weighting_details 'w = 1/[\s^2^(Fo^2^) + (0.0588P)^2^+0.3077P] where P=(Fo^2^+2Fc^2^)/3'
_refine_ls_weighting_scheme calc
_refine_ls_wR_factor_ref .141
_reflns_number_gt 2066
_reflns_number_total 3536
_reflns_threshold_expression I>2\s(I)
_cod_data_source_file gg1022.cif
_cod_data_source_block I
_cod_original_cell_volume 773.8(6)
_cod_database_code 2011516

loop_
_symmetry_equiv_pos_as_xyz
x,y,z
-x,-y,-z

loop_
_atom_site_label
_atom_site_fract_x
_atom_site_fract_y
_atom_site_fract_z
_atom_site_U_iso_or_equiv
_atom_site_adp_type
_atom_site_calc_flag
_atom_site_refinement_flags
_atom_site_occupancy
_atom_site_disorder_assembly
_atom_site_disorder_group
_atom_site_type_symbol
Cl1 .13120(10) 1.01781(6) .7967(2) .0790(3) Uani d . 1.00 . . Cl
Cl2 -.30480(10) .76653(8) -.2329(3) .1027(4) Uani d . 1.00 . . Cl
O3 .4641(2) .89670(10) -.1426(4) .0554(5) Uani d . 1.00 . . O
O4 .1663(2) .87410(10) .4446(5) .0622(6) Uani d . 1.00 . . O
O5 .0457(2) .71470(10) -.1336(4) .0477(5) Uani d . 1.00 . . O
O6 -.1033(3) .6845(2) -.5006(5) .0827(8) Uani d . 1.00 . . O
N7 .2942(3) .80190(10) .0507(5) .0466(6) Uani d . 1.00 . . N
N8 .3531(2) .94360(10) .2149(5) .0415(5) Uani d . 1.00 . . N
C9 .1493(3) .6902(2) -.3007(5) .0469(7) Uani d . 1.00 . . C
C10 .1247(3) .5944(2) -.3285(6) .0522(7) Uani d . 1.00 . . C
C11 .2226(3) .5799(2) -.1167(6) .0463(7) Uani d . 1.00 . . C
C12 .2338(4) .5042(2) -.0318(7) .0629(9) Uani d . 1.00 . . C
C13 .3331(5) .5055(2) .1631(9) .0780(10) Uani d . 1.00 . . C
C14 .4248(4) .5806(3) .2763(8) .0760(10) Uani d . 1.00 . . C
C15 .4174(3) .6571(2) .1914(7) .0594(8) Uani d . 1.00 . . C
C16 .3157(3) .6556(2) -.0063(6) .0441(6) Uani d . 1.00 . . C
C17 .2915(3) .7286(2) -.1413(5) .0442(6) Uani d . 1.00 . . C
C18 .3745(3) .8790(2) .0269(5) .0387(6) Uani d . 1.00 . . C
C19 .2519(3) .9386(2) .4008(6) .0431(6) Uani d . 1.00 . . C
C20 .2573(4) 1.0246(2) .5479(7) .0580(8) Uani d . 1.00 . . C
C21 -.0721(4) .7148(2) -.2672(7) .0579(8) Uani d . 1.00 . . C
C22 -.1534(4) .7566(3) -.0749(9) .0840(10) Uani d . 1.00 . . C
H7 .235(3) .801(2) .154(6) .04990(10) Uiso d . 1.00 . . H
H8 .405(3) .990(2) .195(6) .05160(10) Uiso d . 1.00 . . H
H9 .1499 .7108 -.4778 .0561 Uiso calc . 1.00 . . H
H10A .0304 .5656 -.2971 .0631 Uiso calc . 1.00 . . H
H10B .1454 .5743 -.5106 .0631 Uiso calc . 1.00 . . H
H12 .1711 .4514 -.1101 .0769 Uiso calc . 1.00 . . H
H13 .3403 .4538 .2255 .0945 Uiso calc . 1.00 . . H
H14 .4969 .5804 .4116 .0910 Uiso calc . 1.00 . . H
H15 .4808 .7096 .2701 .0734 Uiso calc . 1.00 . . H
H17 .3622 .7451 -.2711 .0523 Uiso calc . 1.00 . . H
H20A .3476 1.0496 .6332 .0712 Uiso calc . 1.00 . . H
H20B .2421 1.0603 .4137 .0712 Uiso calc . 1.00 . . H
H22A -.0960 .8118 -.0041 .1013 Uiso calc . 1.00 . . H
H22B -.1784 .7242 .0794 .1013 Uiso calc . 1.00 . . H

loop_
_atom_site_aniso_label
_atom_site_aniso_U_11
_atom_site_aniso_U_22
_atom_site_aniso_U_33
_atom_site_aniso_U_12
_atom_site_aniso_U_13
_atom_site_aniso_U_23
Cl1 .0800(6) .0874(6) .0719(6) .0342(5) .0158(5) -.0135(5)
Cl2 .0599(6) .1116(9) .1410(10) .0236(5) -.0187(6) .0410(8)
O3 .0530(10) .0318(9) .0730(10) -.0011(8) .0250(10) -.0020(9)
O4 .0690(10) .0390(10) .0710(10) .0019(10) .0280(10) .0015(10)
O5 .0580(10) .0450(10) .0390(10) .0157(9) -.0066(9) -.0010(8)
O6 .097(2) .087(2) .0560(10) .0190(10) -.0290(10) -.0060(10)
N7 .0580(10) .0280(10) .0450(10) -.0016(10) .0170(10) -.0017(9)
N8 .0440(10) .0240(10) .0500(10) .0001(9) .0060(10) .0003(9)
C9 .066(2) .0340(10) .0340(10) .0040(10) .0080(10) .0000(10)
C10 .060(2) .0340(10) .051(2) -.0030(10) .0120(10) -.0070(10)
C11 .057(2) .0300(10) .047(2) .0060(10) .0190(10) -.0020(10)
C12 .084(2) .0330(10) .069(2) .0130(10) .023(2) -.0020(10)
C13 .105(3) .056(2) .087(3) .041(2) .017(2) .014(2)
C14 .080(2) .079(3) .080(3) .041(2) -.001(2) .005(2)
C15 .058(2) .055(2) .061(2) .0140(10) .006(2) -.005(2)
C16 .051(2) .0340(10) .0430(10) .0070(10) .0150(10) -.0030(10)
C17 .053(2) .0290(10) .0430(10) -.0010(10) .0150(10) -.0010(10)
C18 .0370(10) .0280(10) .0460(10) .0025(10) .0010(10) .0010(10)
C19 .0480(10) .0350(10) .0440(10) .0090(10) .0020(10) .0030(10)
C20 .073(2) .044(2) .057(2) .0180(10) .011(2) -.0030(10)
C21 .071(2) .041(2) .056(2) .0090(10) -.016(2) .0070(10)
C22 .086(3) .085(3) .091(3) .049(2) -.031(2) -.014(2)

loop_
_atom_type_symbol
_atom_type_description
_atom_type_scat_dispersion_real
_atom_type_scat_dispersion_imag
_atom_type_scat_source
C C .003 .002 'International Tables for Crystallography (1992, Vol. C)'
H H .000 .000 'International Tables for Crystallography (1992, Vol. C)'
Cl Cl .148 .159 'International Tables for Crystallography (1992, Vol. C)'
N N .006 .003 'International Tables for Crystallography (1992, Vol. C)'
O O .011 .006 'International Tables for Crystallography (1992, Vol. C)'

loop_
_geom_angle_atom_site_label_1
_geom_angle_atom_site_label_2
_geom_angle_atom_site_label_3
_geom_angle
_geom_angle_publ_flag
C9 O5 C21 116.2(2) no
C17 N7 C18 123.7(2) no
C17 N7 H7 122(2) no
C18 N7 H7 113(2) no
C18 N8 C19 128.5(2) no
C18 N8 H8 113(2) no
C19 N8 H8 119(2) no
O5 C9 C10 111.2(2) no
O5 C9 C17 106.8(2) no
O5 C9 H9 110.2 no
C10 C9 C17 106.0(2) no
C10 C9 H9 111.3 no
C17 C9 H9 111.2 no
C9 C10 C11 104.8(2) no
C9 C10 H10A 111.4 no
C9 C10 H10B 110.8 no
C11 C10 H10A 111.4 no
C11 C10 H10B 110.5 no
H10A C10 H10B 107.9 no
C10 C11 C12 129.4(2) no
C10 C11 C16 111.1(2) no
C12 C11 C16 119.4(3) no
C11 C12 C13 119.6(3) no
C11 C12 H12 119.9 no
C13 C12 H12 120.5 no
C12 C13 C14 121.3(4) no
C12 C13 H13 120.1 no
C14 C13 H13 118.5 no
C13 C14 C15 120.2(4) no
C13 C14 H14 120.3 no
C15 C14 H14 119.5 no
C14 C15 C16 118.4(3) no
C14 C15 H15 120.6 no
C16 C15 H15 121.1 no
C11 C16 C15 121.0(3) no
C11 C16 C17 110.5(2) no
C15 C16 C17 128.4(2) no
N7 C17 C9 113.0(2) no
N7 C17 C16 113.9(2) no
N7 C17 H17 108.6 no
C9 C17 C16 104.0(2) no
C9 C17 H17 108.8 no
C16 C17 H17 108.4 no
O3 C18 N7 124.7(2) no
O3 C18 N8 119.4(2) no
N7 C18 N8 115.8(2) no
O4 C19 N8 124.8(3) no
O4 C19 C20 123.2(3) no
N8 C19 C20 112.0(2) no
Cl1 C20 C19 112.1(2) no
Cl1 C20 H20A 109.6 no
Cl1 C20 H20B 109.1 no
C19 C20 H20A 109.1 no
C19 C20 H20B 108.7 no
H20A C20 H20B 108.1 no
O5 C21 O6 123.7(3) no
O5 C21 C22 108.4(3) no
O6 C21 C22 127.9(4) no
Cl2 C22 C21 112.6(3) no
Cl2 C22 H22A 109.1 no
Cl2 C22 H22B 108.9 no
C21 C22 H22A 109.3 no
C21 C22 H22B 109.3 no
H22A C22 H22B 107.4 no

loop_
_geom_bond_atom_site_label_1
_geom_bond_atom_site_label_2
_geom_bond_site_symmetry_1
_geom_bond_site_symmetry_2
_geom_bond_distance
_geom_bond_publ_flag
Cl1 C20 . . 1.754(4) yes
Cl2 C22 . . 1.747(5) yes
O3 C18 . . 1.224(3) no
O4 C19 . . 1.208(3) no
O5 C9 . . 1.450(4) no
O5 C21 . . 1.341(4) no
O6 C21 . . 1.199(4) no
N7 C17 . . 1.454(3) no
N7 C18 . . 1.323(3) no
N7 H7 . . .79(3) no
N8 C18 . . 1.406(3) no
N8 C19 . . 1.361(4) no
N8 H8 . . .81(3) no
C9 C10 . . 1.529(4) no
C9 C17 . . 1.550(4) no
C9 H9 . . .960 no
C10 C11 . . 1.497(4) no
C10 H10A . . .953 no
C10 H10B . . .965 no
C11 C12 . . 1.392(4) no
C11 C16 . . 1.391(3) no
C12 C13 . . 1.360(6) no
C12 H12 . . .962 no
C13 C14 . . 1.381(5) no
C13 H13 . . .959 no
C14 C15 . . 1.393(6) no
C14 H14 . . .972 no
C15 C16 . . 1.386(4) no
C15 H15 . . .962 no
C16 C17 . . 1.507(4) no
C17 H17 . . .957 no
C19 C20 . . 1.519(4) no
C20 H20A . . .953 no
C20 H20B . . .963 no
C21 C22 . . 1.495(6) no
C22 H22A . . .961 no
C22 H22B . . .963 no

loop_
_geom_hbond_atom_site_label_D
_geom_hbond_atom_site_label_H
_geom_hbond_atom_site_label_A
_geom_hbond_site_symmetry_A
_geom_hbond_distance_DH
_geom_hbond_distance_HA
_geom_hbond_distance_DA
_geom_hbond_angle_DHA
N7 H7 O4 . .79(3) 2.02(3) 2.694(3) 143(3)
N8 H8 O3 2_675 .81(3) 2.01(3) 2.823(3) 179(3)

loop_
_geom_torsion_atom_site_label_1
_geom_torsion_atom_site_label_2
_geom_torsion_atom_site_label_3
_geom_torsion_atom_site_label_4
_geom_torsion
_geom_torsion_publ_flag
C9 O5 C21 C22 -169.5(2) yes
C9 C17 N7 C18 -115.3(3) yes
C17 N7 C18 N8 173.7(3) yes
C17 C9 O5 C21 157.2(2) yes

loop_
_cod_related_entry_id
_cod_related_entry_database
_cod_related_entry_code
1 ChemSpider 21105803
